data_7038822
loop_
_publ_author_name
'K\"ugler, Merle'
'Scholz, Julius'
'Kronz, Andreas'
'Siewert, Inke'

_publ_section_title
;
 Copper complexes as catalyst precursors in the electrochemical hydrogen
 evolution reaction.
;
_journal_issue 16
_journal_name_full 'Dalton transactions (Cambridge, England : 2003)'
_journal_page_first 6974
_journal_page_last 6982
_journal_paper_doi 10.1039/c6dt00082g
_journal_volume 45
_journal_year 2016
_chemical_formula_sum 'C23.5 H22.5 Cu2 N6 O9'
_chemical_formula_weight 660.05
_space_group_crystal_system triclinic
_space_group_IT_number 2
_space_group_name_Hall '-P 1'
_space_group_name_H-M_alt 'P -1'
_symmetry_space_group_name_Hall '-P 1'
_symmetry_space_group_name_H-M 'P -1'
_atom_sites_solution_hydrogens mixed
_audit_creation_method SHELXL-2014/7
_audit_update_record
;
2015-12-16 deposited with the CCDC.
2016-03-03 downloaded from the CCDC.
;
_cell_angle_alpha 79.75(3)
_cell_angle_beta 80.08(3)
_cell_angle_gamma 84.89(3)
_cell_formula_units_Z 2
_cell_length_a 8.8934(18)
_cell_length_b 10.975(2)
_cell_length_c 13.212(3)
_cell_measurement_reflns_used 13815
_cell_measurement_temperature 133(2)
_cell_measurement_theta_max 26.73
_cell_measurement_theta_min 1.59
_cell_volume 1247.7(5)
_computing_cell_refinement 'X-AREA (Stoe & Cie, 2002)'
_computing_data_collection 'X-AREA (Stoe & Cie, 2002)'
_computing_data_reduction 'X-AREA (Stoe & Cie, 2002)'
_computing_structure_refinement 'SHELXL-2014/7 (Sheldrick, 2014)'
_computing_structure_solution 'SHELXL-2014/7 (Sheldrick, 2014)'
_diffrn_ambient_temperature 133(2)
_diffrn_measured_fraction_theta_full 1.000
_diffrn_measured_fraction_theta_max 0.997
_diffrn_measurement_device_type 'Stoe IPDS II'
_diffrn_measurement_method \w
_diffrn_radiation_type MoK\a
_diffrn_radiation_wavelength 0.71073
_diffrn_reflns_av_R_equivalents 0.0425
_diffrn_reflns_av_unetI/netI 0.0352
_diffrn_reflns_Laue_measured_fraction_full 1.000
_diffrn_reflns_Laue_measured_fraction_max 0.997
_diffrn_reflns_limit_h_max 11
_diffrn_reflns_limit_h_min -11
_diffrn_reflns_limit_k_max 13
_diffrn_reflns_limit_k_min -13
_diffrn_reflns_limit_l_max 16
_diffrn_reflns_limit_l_min -14
_diffrn_reflns_number 13815
_diffrn_reflns_point_group_measured_fraction_full 1.000
_diffrn_reflns_point_group_measured_fraction_max 0.997
_diffrn_reflns_theta_full 25.242
_diffrn_reflns_theta_max 26.732
_diffrn_reflns_theta_min 1.587
_exptl_absorpt_coefficient_mu 1.772
_exptl_absorpt_correction_T_max 0.8408
_exptl_absorpt_correction_T_min 0.6297
_exptl_absorpt_correction_type numerical
_exptl_absorpt_process_details 'X-RED (Stoe & Cie, 2002)'
_exptl_crystal_colour blue
_exptl_crystal_density_diffrn 1.757
_exptl_crystal_description block
_exptl_crystal_F_000 671
_refine_diff_density_max 0.517
_refine_diff_density_min -1.095
_refine_diff_density_rms 0.091
_refine_ls_extinction_method none
_refine_ls_goodness_of_fit_ref 1.032
_refine_ls_hydrogen_treatment mixed
_refine_ls_matrix_type full
_refine_ls_number_parameters 390
_refine_ls_number_reflns 5294
_refine_ls_number_restraints 26
_refine_ls_restrained_S_all 1.032
_refine_ls_R_factor_all 0.0497
_refine_ls_R_factor_gt 0.0416
_refine_ls_shift/su_max 0.001
_refine_ls_shift/su_mean 0.000
_refine_ls_structure_factor_coef Fsqd
_refine_ls_weighting_details 'w=1/[\s^2^(Fo^2^)+(0.0680P)^2^+1.0725P] where P=(Fo^2^+2Fc^2^)/3'
_refine_ls_weighting_scheme calc
_refine_ls_wR_factor_gt 0.1088
_refine_ls_wR_factor_ref 0.1130
_reflns_Friedel_coverage 0.000
_reflns_number_gt 4522
_reflns_number_total 5294
_reflns_threshold_expression 'I > 2\s(I)'
_cod_data_source_file c6dt00082g2.cif
_cod_data_source_block mk312b
_cod_depositor_comments 'Adding full bibliography for 7038820--7038823.cif.'
_cod_original_cell_volume 1247.6(5)
_cod_original_formula_sum 'C23.50 H22.50 Cu2 N6 O9'
_cod_database_code 7038822
_shelx_shelxl_version_number 2014/7
_shelx_space_group_comment
;
The symmetry employed for this shelxl refinement is uniquely defined
by the following loop, which should always be used as a source of
symmetry information in preference to the above space-group names.
They are only intended as comments.
;

loop_
_space_group_symop_operation_xyz
'x, y, z'
'-x, -y, -z'

loop_
_atom_site_label
_atom_site_type_symbol
_atom_site_fract_x
_atom_site_fract_y
_atom_site_fract_z
_atom_site_U_iso_or_equiv
_atom_site_adp_type
_atom_site_occupancy
_atom_site_site_symmetry_order
_atom_site_calc_flag
_atom_site_refinement_flags_posn
_atom_site_refinement_flags_adp
_atom_site_refinement_flags_occupancy
_atom_site_disorder_assembly
_atom_site_disorder_group
Cu1 Cu 0.29464(4) 0.45675(3) 0.76293(3) 0.02299(11) Uani 1 1 d . . . . .
Cu2 Cu 0.45956(4) 0.23605(3) 0.65558(3) 0.02277(11) Uani 1 1 d . . . . .
N1 N 0.1641(3) 0.3490(2) 0.8696(2) 0.0243(5) Uani 1 1 d . . . . .
N2 N 0.3154(3) 0.5300(2) 0.8893(2) 0.0276(6) Uani 1 1 d . . . . .
N3 N 0.2638(3) 0.5136(3) 1.0610(2) 0.0318(6) Uani 1 1 d . . . . .
N4 N 0.3258(3) 0.1002(2) 0.6762(2) 0.0230(5) Uani 1 1 d . . . . .
N5 N 0.6121(3) 0.1058(2) 0.6045(2) 0.0230(5) Uani 1 1 d . . . . .
N6 N 0.6602(3) -0.0930(2) 0.5957(2) 0.0242(5) Uani 1 1 d . . . . .
O1 O 0.2618(2) 0.33041(18) 0.67980(16) 0.0236(4) Uani 1 1 d . . . . .
O2 O 0.4750(3) 0.5291(2) 0.67254(19) 0.0318(5) Uani 1 1 d . . . . .
O3 O 0.5860(3) 0.3721(2) 0.5909(2) 0.0373(6) Uani 1 1 d . . . . .
C32 C 0.5732(4) 0.4812(3) 0.6091(3) 0.0325(7) Uani 1 1 d D . . . .
O4 O 0.1294(3) 0.6020(2) 0.71585(18) 0.0290(5) Uani 1 1 d D . . . .
O5 O 0.0000(3) 0.7095(2) 0.5953(2) 0.0349(5) Uani 1 1 d D . . . .
C33 C 0.1024(4) 0.6341(3) 0.6241(3) 0.0292(7) Uani 1 1 d D . . . .
C1 C 0.1347(3) 0.2571(3) 0.7234(2) 0.0234(6) Uani 1 1 d . . . . .
C2 C -0.0016(3) 0.3077(3) 0.6685(3) 0.0282(6) Uani 1 1 d . . . . .
H2A H -0.0233 0.3957 0.6735 0.042 Uiso 1 1 calc R U . . .
H2B H -0.0915 0.2615 0.7018 0.042 Uiso 1 1 calc R U . . .
H2C H 0.0226 0.2982 0.5950 0.042 Uiso 1 1 calc R U . . .
C3 C 0.0926(3) 0.2631(3) 0.8399(2) 0.0243(6) Uani 1 1 d . . . . .
C4 C -0.0127(3) 0.1934(3) 0.9128(3) 0.0282(6) Uani 1 1 d . . . . .
H4 H -0.0655 0.1322 0.8929 0.034 Uiso 1 1 calc R U . . .
C5 C -0.0391(4) 0.2149(3) 1.0151(3) 0.0297(7) Uani 1 1 d . . . . .
H5 H -0.1110 0.1682 1.0654 0.036 Uiso 1 1 calc R U . . .
C6 C 0.0386(3) 0.3042(3) 1.0447(2) 0.0288(6) Uani 1 1 d . . . . .
H6 H 0.0209 0.3193 1.1145 0.035 Uiso 1 1 calc R U . . .
C7 C 0.1421(3) 0.3698(3) 0.9696(2) 0.0260(6) Uani 1 1 d . . . . .
C8 C 0.2381(3) 0.4684(3) 0.9768(3) 0.0273(6) Uani 1 1 d . . . . .
C9 C 0.3887(4) 0.6194(3) 0.9186(3) 0.0336(7) Uani 1 1 d . . . . .
H9 H 0.4505 0.6788 0.8726 0.040 Uiso 1 1 calc R U . . .
C10 C 0.3585(4) 0.6094(3) 1.0245(3) 0.0370(8) Uani 1 1 d . . . . .
H10 H 0.3961 0.6594 1.0653 0.044 Uiso 1 1 calc R U . . .
C11 C 0.2143(4) 0.4642(4) 1.1703(3) 0.0446(9) Uani 1 1 d . . . . .
H11A H 0.1026 0.4743 1.1866 0.067 Uiso 1 1 calc R U . . .
H11B H 0.2603 0.5090 1.2139 0.067 Uiso 1 1 calc R U . . .
H11C H 0.2466 0.3759 1.1840 0.067 Uiso 1 1 calc R U . . .
C12 C 0.1783(3) 0.1222(3) 0.7085(2) 0.0234(6) Uani 1 1 d . . . . .
C13 C 0.0793(3) 0.0265(3) 0.7249(2) 0.0267(6) Uani 1 1 d . . . . .
H13 H -0.0274 0.0413 0.7463 0.032 Uiso 1 1 calc R U . . .
C14 C 0.1401(4) -0.0907(3) 0.7093(2) 0.0273(6) Uani 1 1 d . . . . .
H14 H 0.0745 -0.1573 0.7210 0.033 Uiso 1 1 calc R U . . .
C15 C 0.2958(3) -0.1120(3) 0.6766(2) 0.0259(6) Uani 1 1 d . . . . .
H15 H 0.3381 -0.1924 0.6668 0.031 Uiso 1 1 calc R U . . .
C16 C 0.3871(3) -0.0125(3) 0.6587(2) 0.0232(6) Uani 1 1 d . . . . .
C17 C 0.5517(3) -0.0050(3) 0.6195(2) 0.0223(6) Uani 1 1 d . . . . .
C18 C 0.7648(3) 0.0861(3) 0.5704(2) 0.0247(6) Uani 1 1 d . . . . .
H18 H 0.8374 0.1480 0.5532 0.030 Uiso 1 1 calc R U . . .
C19 C 0.7962(3) -0.0373(3) 0.5648(2) 0.0253(6) Uani 1 1 d . . . . .
H19 H 0.8933 -0.0765 0.5437 0.030 Uiso 1 1 calc R U . . .
C31 C 0.6419(4) -0.2259(3) 0.6042(3) 0.0299(7) Uani 1 1 d . . . . .
H31A H 0.5967 -0.2594 0.6757 0.045 Uiso 1 1 calc R U . . .
H31B H 0.7420 -0.2686 0.5866 0.045 Uiso 1 1 calc R U . . .
H31C H 0.5746 -0.2386 0.5561 0.045 Uiso 1 1 calc R U . . .
C35A C 0.706(2) 0.9116(15) 0.8319(12) 0.0349(16) Uani 0.618(6) 1 d D . P A 1
H35A H 0.7896 0.8594 0.8063 0.042 Uiso 0.618(6) 1 calc R U P A 1
O8A O 0.5747(16) 0.8718(9) 0.8435(11) 0.056(2) Uani 0.618(6) 1 d D . P A 1
O9A O 0.7370(6) 1.0169(5) 0.8515(5) 0.0559(12) Uani 0.618(6) 1 d D . P A 1
C35B C 0.705(4) 0.914(2) 0.849(2) 0.0349(16) Uani 0.382(6) 1 d D . P A 2
H35B H 0.7616 0.9289 0.7807 0.042 Uiso 0.382(6) 1 calc R U P A 2
O8B O 0.601(3) 0.8406(17) 0.863(2) 0.056(2) Uani 0.382(6) 1 d D . P A 2
O9B O 0.7463(10) 0.9733(9) 0.9144(8) 0.0559(12) Uani 0.382(6) 1 d D . P A 2
O6A O 0.5318(17) 0.1968(15) 0.8196(12) 0.030(4) Uiso 0.25 1 d . . P B 3
O7A O 0.3289(6) 0.0067(5) 0.9255(4) 0.0211(11) Uiso 0.35 1 d . . P C 3
O6C O 0.5012(14) 0.2046(13) 0.8298(10) 0.012(3) Uiso 0.25 1 d . . P B 4
O7C O 0.4367(18) -0.0384(14) 0.9637(12) 0.032(3) Uiso 0.15 1 d . . P D 4
C34B C 0.4696(7) 0.1672(6) 0.8837(6) 0.0313(14) Uiso 0.5 1 d D . P B 5
H34B H 0.5104 0.1695 0.9452 0.038 Uiso 0.5 1 calc R U P B 5
O7B O 0.3728(7) 0.0889(5) 0.8923(5) 0.0492(13) Uiso 0.5 1 d D . P B 5
O6B O 0.5215(7) 0.2443(5) 0.8043(4) 0.0266(12) Uiso 0.5 1 d D . P B 5
H32H H 0.650(5) 0.537(4) 0.560(4) 0.080 Uiso 1 1 d D U . . .
H33H H 0.173(5) 0.602(5) 0.564(3) 0.080 Uiso 1 1 d D U . . .

loop_
_atom_site_aniso_label
_atom_site_aniso_U_11
_atom_site_aniso_U_22
_atom_site_aniso_U_33
_atom_site_aniso_U_23
_atom_site_aniso_U_13
_atom_site_aniso_U_12
Cu1 0.02105(19) 0.02067(19) 0.0307(2) -0.01250(15) -0.00503(14) -0.00164(13)
Cu2 0.02163(19) 0.01867(19) 0.0303(2) -0.01079(15) -0.00232(14) -0.00362(13)
N1 0.0200(12) 0.0267(12) 0.0301(13) -0.0147(11) -0.0061(10) 0.0019(10)
N2 0.0205(12) 0.0285(13) 0.0392(15) -0.0183(11) -0.0074(11) 0.0006(10)
N3 0.0220(13) 0.0448(16) 0.0366(15) -0.0260(13) -0.0101(11) 0.0034(11)
N4 0.0236(12) 0.0221(12) 0.0268(13) -0.0098(10) -0.0071(10) -0.0030(9)
N5 0.0235(12) 0.0205(11) 0.0270(13) -0.0081(10) -0.0050(10) -0.0016(9)
N6 0.0255(12) 0.0190(11) 0.0308(13) -0.0080(10) -0.0081(10) -0.0013(9)
O1 0.0221(10) 0.0205(10) 0.0303(11) -0.0107(8) -0.0015(8) -0.0048(8)
O2 0.0296(11) 0.0242(11) 0.0444(13) -0.0164(10) 0.0002(10) -0.0059(9)
O3 0.0340(13) 0.0232(11) 0.0544(16) -0.0180(11) 0.0080(11) -0.0066(9)
C32 0.0278(16) 0.0241(15) 0.046(2) -0.0136(14) 0.0035(14) -0.0061(12)
O4 0.0280(11) 0.0268(11) 0.0351(12) -0.0126(9) -0.0079(9) 0.0041(9)
O5 0.0337(12) 0.0294(12) 0.0444(14) -0.0097(10) -0.0129(11) 0.0034(10)
C33 0.0273(16) 0.0227(14) 0.0391(18) -0.0107(13) -0.0054(13) 0.0012(12)
C1 0.0212(14) 0.0231(14) 0.0291(15) -0.0117(12) -0.0037(11) -0.0047(11)
C2 0.0244(15) 0.0297(15) 0.0339(17) -0.0129(13) -0.0057(12) -0.0024(12)
C3 0.0199(13) 0.0232(14) 0.0327(16) -0.0109(12) -0.0062(11) -0.0005(11)
C4 0.0236(15) 0.0319(16) 0.0317(16) -0.0121(13) -0.0033(12) -0.0039(12)
C5 0.0246(15) 0.0340(17) 0.0308(16) -0.0073(13) -0.0031(12) -0.0022(12)
C6 0.0226(14) 0.0392(17) 0.0263(15) -0.0112(13) -0.0052(12) 0.0028(12)
C7 0.0217(14) 0.0309(15) 0.0293(15) -0.0145(13) -0.0075(12) 0.0027(12)
C8 0.0210(14) 0.0339(16) 0.0320(16) -0.0186(13) -0.0075(12) 0.0038(12)
C9 0.0224(15) 0.0329(16) 0.053(2) -0.0246(15) -0.0096(14) 0.0012(12)
C10 0.0208(15) 0.0458(19) 0.056(2) -0.0365(18) -0.0132(15) 0.0059(13)
C11 0.0297(17) 0.077(3) 0.0360(19) -0.0299(19) -0.0073(15) -0.0036(17)
C12 0.0234(14) 0.0237(14) 0.0259(14) -0.0100(12) -0.0050(11) -0.0037(11)
C13 0.0234(14) 0.0298(15) 0.0307(16) -0.0127(13) -0.0045(12) -0.0072(12)
C14 0.0312(16) 0.0227(14) 0.0318(16) -0.0082(12) -0.0082(13) -0.0087(12)
C15 0.0288(15) 0.0191(13) 0.0330(16) -0.0073(12) -0.0085(12) -0.0054(11)
C16 0.0251(15) 0.0218(14) 0.0251(14) -0.0074(11) -0.0061(11) -0.0028(11)
C17 0.0255(14) 0.0185(13) 0.0262(14) -0.0077(11) -0.0086(11) -0.0028(11)
C18 0.0239(14) 0.0239(14) 0.0285(15) -0.0080(12) -0.0059(12) -0.0029(11)
C19 0.0239(14) 0.0237(14) 0.0302(16) -0.0084(12) -0.0060(12) -0.0006(11)
C31 0.0310(16) 0.0170(13) 0.0447(19) -0.0088(13) -0.0108(14) -0.0006(12)
C35A 0.0304(17) 0.041(2) 0.040(5) -0.015(3) -0.014(3) -0.0057(15)
O8A 0.071(6) 0.048(5) 0.049(6) -0.005(4) -0.007(3) -0.017(5)
O9A 0.048(2) 0.062(3) 0.062(3) -0.018(3) -0.008(3) -0.010(2)
C35B 0.0304(17) 0.041(2) 0.040(5) -0.015(3) -0.014(3) -0.0057(15)
O8B 0.071(6) 0.048(5) 0.049(6) -0.005(4) -0.007(3) -0.017(5)
O9B 0.048(2) 0.062(3) 0.062(3) -0.018(3) -0.008(3) -0.010(2)

loop_
_atom_type_symbol
_atom_type_description
_atom_type_scat_dispersion_real
_atom_type_scat_dispersion_imag
_atom_type_scat_source
C C 0.0033 0.0016 'International Tables Vol C Tables 4.2.6.8 and 6.1.1.4'
H H 0.0000 0.0000 'International Tables Vol C Tables 4.2.6.8 and 6.1.1.4'
N N 0.0061 0.0033 'International Tables Vol C Tables 4.2.6.8 and 6.1.1.4'
O O 0.0106 0.0060 'International Tables Vol C Tables 4.2.6.8 and 6.1.1.4'
Cu Cu 0.3201 1.2651 'International Tables Vol C Tables 4.2.6.8 and 6.1.1.4'

loop_
_geom_angle_atom_site_label_1
_geom_angle_atom_site_label_2
_geom_angle_atom_site_label_3
_geom_angle
N1 Cu1 O2 162.24(10)
N1 Cu1 O1 80.55(10)
O2 Cu1 O1 98.54(9)
N1 Cu1 N2 80.57(11)
O2 Cu1 N2 96.43(11)
O1 Cu1 N2 158.69(10)
N1 Cu1 O4 100.50(10)
O2 Cu1 O4 97.09(10)
O1 Cu1 O4 100.89(9)
N2 Cu1 O4 92.18(10)
O3 Cu2 N4 162.32(11)
O3 Cu2 O1 98.86(9)
N4 Cu2 O1 81.32(9)
O3 Cu2 N5 94.26(10)
N4 Cu2 N5 80.90(10)
O1 Cu2 N5 158.12(9)
O3 Cu2 O6B 90.45(18)
N4 Cu2 O6B 107.16(18)
O1 Cu2 O6B 95.52(17)
N5 Cu2 O6B 101.83(17)
O3 Cu2 O6A 99.8(4)
N4 Cu2 O6A 97.4(4)
O1 Cu2 O6A 102.7(4)
N5 Cu2 O6A 92.2(4)
O3 Cu2 O6C 102.6(3)
N4 Cu2 O6C 94.9(3)
O1 Cu2 O6C 95.7(3)
N5 Cu2 O6C 98.5(3)
C3 N1 C7 122.6(3)
C3 N1 Cu1 118.4(2)
C7 N1 Cu1 118.9(2)
C8 N2 C9 106.6(3)
C8 N2 Cu1 111.7(2)
C9 N2 Cu1 141.5(3)
C8 N3 C10 107.0(3)
C8 N3 C11 127.4(3)
C10 N3 C11 125.3(3)
C12 N4 C16 122.8(3)
C12 N4 Cu2 118.3(2)
C16 N4 Cu2 118.9(2)
C17 N5 C18 106.3(2)
C17 N5 Cu2 111.9(2)
C18 N5 Cu2 141.2(2)
C17 N6 C19 107.6(2)
C17 N6 C31 127.4(3)
C19 N6 C31 124.9(3)
C1 O1 Cu2 115.01(17)
C1 O1 Cu1 114.53(17)
Cu2 O1 Cu1 105.59(9)
C32 O2 Cu1 129.3(2)
C32 O3 Cu2 128.4(2)
O2 C32 O3 128.6(3)
C33 O4 Cu1 124.6(2)
O5 C33 O4 126.6(3)
O1 C1 C2 109.3(2)
O1 C1 C3 109.4(2)
C2 C1 C3 109.5(2)
O1 C1 C12 109.1(2)
C2 C1 C12 110.1(2)
C3 C1 C12 109.5(2)
N1 C3 C4 119.4(3)
N1 C3 C1 113.3(3)
C4 C3 C1 127.3(3)
C5 C4 C3 119.0(3)
C4 C5 C6 120.6(3)
C7 C6 C5 118.0(3)
N1 C7 C6 120.4(3)
N1 C7 C8 109.2(3)
C6 C7 C8 130.4(3)
N2 C8 N3 110.3(3)
N2 C8 C7 119.2(3)
N3 C8 C7 130.5(3)
C10 C9 N2 108.9(3)
C9 C10 N3 107.1(3)
N4 C12 C13 119.7(3)
N4 C12 C1 113.7(2)
C13 C12 C1 126.6(3)
C14 C13 C12 118.5(3)
C13 C14 C15 120.8(3)
C16 C15 C14 117.9(3)
N4 C16 C15 120.2(3)
N4 C16 C17 109.5(2)
C15 C16 C17 130.3(3)
N5 C17 N6 110.5(3)
N5 C17 C16 118.4(3)
N6 C17 C16 131.1(3)
N5 C18 C19 109.0(3)
N6 C19 C18 106.6(3)
O8A C35A O9A 125.9(17)
O8B C35B O9B 129(3)
O7B C34B O6B 129.1(7)
C34B O6B Cu2 119.6(5)

loop_
_geom_bond_atom_site_label_1
_geom_bond_atom_site_label_2
_geom_bond_distance
Cu1 N1 1.954(3)
Cu1 O2 1.964(2)
Cu1 O1 1.985(2)
Cu1 N2 2.020(3)
Cu1 O4 2.152(2)
Cu2 O3 1.933(2)
Cu2 N4 1.942(2)
Cu2 O1 1.967(2)
Cu2 N5 2.005(3)
Cu2 O6B 2.148(5)
Cu2 O6A 2.323(15)
Cu2 O6C 2.354(12)
N1 C3 1.331(4)
N1 C7 1.359(4)
N2 C8 1.340(4)
N2 C9 1.369(4)
N3 C8 1.356(4)
N3 C10 1.374(5)
N3 C11 1.456(5)
N4 C12 1.322(4)
N4 C16 1.349(4)
N5 C17 1.342(4)
N5 C18 1.366(4)
N6 C17 1.342(4)
N6 C19 1.370(4)
N6 C31 1.464(4)
O1 C1 1.424(3)
O2 C32 1.251(4)
O3 C32 1.254(4)
O4 C33 1.259(4)
O5 C33 1.238(4)
C1 C2 1.531(4)
C1 C3 1.533(4)
C1 C12 1.535(4)
C3 C4 1.394(4)
C4 C5 1.390(5)
C5 C6 1.393(4)
C6 C7 1.378(5)
C7 C8 1.462(4)
C9 C10 1.365(5)
C12 C13 1.394(4)
C13 C14 1.387(4)
C14 C15 1.390(4)
C15 C16 1.381(4)
C16 C17 1.471(4)
C18 C19 1.371(4)
C35A O8A 1.256(10)
C35A O9A 1.292(11)
C35B O8B 1.251(13)
C35B O9B 1.280(14)
C34B O7B 1.248(8)
C34B O6B 1.272(8)
